data_7024674
loop_
_publ_author_name
'Chen, Yanhui'
'Peng, Ying'
'Chen, Pingping'
'Zhao, Jinfeng'
'Liu, Litao'
'Li, Yang'
'Chen, Shuoyi'
'Qu, Jingping'

_publ_section_title
;
 Insertion reactions of CS2, COS, and PhNCS at thiolate-bridged diiron
 centers.
;
_journal_issue 12
_journal_name_full 'Dalton transactions (Cambridge, England : 2003)'
_journal_page_first 3020
_journal_page_last 3025
_journal_paper_doi 10.1039/b920144k
_journal_volume 39
_journal_year 2010
_chemical_formula_sum 'C21 H30 Fe N S3'
_chemical_formula_weight 448.49
_chemical_name_systematic
;
?
;
_space_group_IT_number 14
_symmetry_cell_setting monoclinic
_symmetry_space_group_name_Hall '-P 2ybc'
_symmetry_space_group_name_H-M 'P 1 21/c 1'
_atom_sites_solution_hydrogens geom
_atom_sites_solution_primary direct
_atom_sites_solution_secondary difmap
_audit_creation_method SHELXL-97
_cell_angle_alpha 90.00
_cell_angle_beta 90.014(12)
_cell_angle_gamma 90.00
_cell_formula_units_Z 4
_cell_length_a 9.5932(15)
_cell_length_b 15.484(2)
_cell_length_c 15.385(2)
_cell_measurement_reflns_used 2314
_cell_measurement_temperature 273(2)
_cell_measurement_theta_max 21.8
_cell_measurement_theta_min 2.5
_cell_volume 2285.3(6)
_computing_cell_refinement 'Bruker SMART'
_computing_data_collection 'Bruker SMART'
_computing_data_reduction 'Bruker SMART'
_computing_molecular_graphics 'Bruker SHELXTL'
_computing_publication_material 'Bruker SHELXTL'
_computing_structure_refinement 'Bruker SHELXTL'
_computing_structure_solution 'Bruker SHELXTL'
_diffrn_ambient_temperature 273(2)
_diffrn_measured_fraction_theta_full 0.999
_diffrn_measured_fraction_theta_max 0.999
_diffrn_measurement_device_type 'CCD area detector'
_diffrn_measurement_method 'phi and omega scans'
_diffrn_radiation_monochromator graphite
_diffrn_radiation_source 'fine-focus sealed tube'
_diffrn_radiation_type MoK\a
_diffrn_radiation_wavelength 0.71073
_diffrn_reflns_av_R_equivalents 0.0636
_diffrn_reflns_av_sigmaI/netI 0.0663
_diffrn_reflns_limit_h_max 11
_diffrn_reflns_limit_h_min -11
_diffrn_reflns_limit_k_max 18
_diffrn_reflns_limit_k_min -15
_diffrn_reflns_limit_l_max 18
_diffrn_reflns_limit_l_min -18
_diffrn_reflns_number 12379
_diffrn_reflns_theta_full 25.00
_diffrn_reflns_theta_max 25.00
_diffrn_reflns_theta_min 1.87
_exptl_absorpt_coefficient_mu 0.939
_exptl_absorpt_correction_type none
_exptl_crystal_colour brown
_exptl_crystal_density_diffrn 1.303
_exptl_crystal_density_method 'not measured'
_exptl_crystal_description block
_exptl_crystal_F_000 948
_exptl_crystal_size_max 0.16
_exptl_crystal_size_mid 0.13
_exptl_crystal_size_min 0.11
_refine_diff_density_max 0.580
_refine_diff_density_min -0.280
_refine_diff_density_rms 0.075
_refine_ls_extinction_method none
_refine_ls_goodness_of_fit_ref 1.026
_refine_ls_hydrogen_treatment constr
_refine_ls_matrix_type full
_refine_ls_number_parameters 235
_refine_ls_number_reflns 4027
_refine_ls_number_restraints 0
_refine_ls_restrained_S_all 1.026
_refine_ls_R_factor_all 0.0803
_refine_ls_R_factor_gt 0.0595
_refine_ls_shift/su_max 0.000
_refine_ls_shift/su_mean 0.000
_refine_ls_structure_factor_coef Fsqd
_refine_ls_weighting_details 'calc w=1/[\s^2^(Fo^2^)+(0.0762P)^2^+0.0000P] where P=(Fo^2^+2Fc^2^)/3'
_refine_ls_weighting_scheme calc
_refine_ls_wR_factor_gt 0.1305
_refine_ls_wR_factor_ref 0.1398
_reflns_number_gt 3114
_reflns_number_total 4027
_reflns_threshold_expression >2sigma(I)
_cod_data_source_file b920144k.txt
_cod_data_source_block 4
_cod_depositor_comments
;
The following automatic conversions were performed:

'_symmetry_cell_setting' value 'Monoclinic' changed to 'monoclinic'
according to /home/saulius/struct/CIF-dictionaries/cif_core.dic
dictionary named 'cif_core.dic' version 2.4.2 from 2011-04-26.

Automatic conversion script
Id: cif_fix_values 1891 2012-01-12 08:04:46Z andrius 
;
_cod_original_cell_volume 2285.4(6)
_cod_original_sg_symbol_H-M 'P2(1)/c '
_cod_database_code 7024674

loop_
_symmetry_equiv_pos_as_xyz
'x, y, z'
'-x, y+1/2, -z+1/2'
'-x, -y, -z'
'x, -y-1/2, z-1/2'

loop_
_atom_site_label
_atom_site_type_symbol
_atom_site_fract_x
_atom_site_fract_y
_atom_site_fract_z
_atom_site_U_iso_or_equiv
_atom_site_adp_type
_atom_site_occupancy
_atom_site_symmetry_multiplicity
_atom_site_calc_flag
_atom_site_refinement_flags
Fe1 Fe 1.71347(10) 0.34039(4) 0.83882(5) 0.0449(2) Uani 1 1 d .
S1 S 1.5773(2) 0.43249(11) 0.58686(10) 0.0635(5) Uani 1 1 d .
S2 S 1.76175(19) 0.46833(9) 0.89186(9) 0.0583(5) Uani 1 1 d .
S3 S 1.80986(17) 0.35594(9) 0.70095(10) 0.0543(4) Uani 1 1 d .
C12 C 1.3829(7) 0.4369(4) 0.8441(4) 0.0573(16) Uani 1 1 d .
H12A H 1.4488 0.4526 0.8855 0.069 Uiso 1 1 calc R
C2 C 1.6557(9) 0.2827(4) 0.9594(4) 0.064(2) Uani 1 1 d .
C3 C 1.7963(9) 0.2821(4) 0.9491(4) 0.0610(17) Uani 1 1 d .
C1 C 1.5975(8) 0.2346(5) 0.8919(6) 0.079(2) Uani 1 1 d .
C5 C 1.7004(12) 0.2045(3) 0.8376(4) 0.079(2) Uani 1 1 d .
C4 C 1.8294(9) 0.2329(5) 0.8743(6) 0.079(2) Uani 1 1 d .
C19 C 1.6418(6) 0.3894(4) 0.6848(3) 0.0465(14) Uani 1 1 d .
C11 C 1.4251(7) 0.3996(3) 0.7674(4) 0.0474(14) Uani 1 1 d .
C14 C 1.1468(8) 0.4314(5) 0.7987(6) 0.077(2) Uani 1 1 d .
H14A H 1.0530 0.4430 0.8083 0.092 Uiso 1 1 calc R
C13 C 1.2415(8) 0.4513(4) 0.8599(5) 0.0665(18) Uani 1 1 d .
H13A H 1.2129 0.4745 0.9127 0.080 Uiso 1 1 calc R
C15 C 1.1882(8) 0.3941(5) 0.7219(5) 0.076(2) Uani 1 1 d .
H15A H 1.1220 0.3793 0.6804 0.091 Uiso 1 1 calc R
C16 C 1.3265(7) 0.3787(4) 0.7061(4) 0.0599(16) Uani 1 1 d .
H16A H 1.3537 0.3539 0.6537 0.072 Uiso 1 1 calc R
C7 C 1.5758(14) 0.3263(6) 1.0338(6) 0.137(4) Uani 1 1 d .
H7A H 1.5635 0.2858 1.0805 0.205 Uiso 1 1 calc R
H7B H 1.4862 0.3449 1.0132 0.205 Uiso 1 1 calc R
H7C H 1.6275 0.3753 1.0543 0.205 Uiso 1 1 calc R
C6 C 1.4422(10) 0.2166(6) 0.8827(9) 0.176(7) Uani 1 1 d .
H6A H 1.4192 0.1645 0.9134 0.264 Uiso 1 1 calc R
H6B H 1.4192 0.2100 0.8224 0.264 Uiso 1 1 calc R
H6C H 1.3902 0.2639 0.9067 0.264 Uiso 1 1 calc R
C8 C 1.8963(12) 0.3203(6) 1.0140(6) 0.133(5) Uani 1 1 d .
H8A H 1.9165 0.2785 1.0583 0.199 Uiso 1 1 calc R
H8B H 1.8551 0.3705 1.0401 0.199 Uiso 1 1 calc R
H8C H 1.9811 0.3364 0.9850 0.199 Uiso 1 1 calc R
C9 C 1.9746(12) 0.2126(8) 0.8474(9) 0.186(7) Uani 1 1 d .
H9A H 2.0029 0.1589 0.8732 0.279 Uiso 1 1 calc R
H9B H 2.0358 0.2578 0.8664 0.279 Uiso 1 1 calc R
H9C H 1.9789 0.2078 0.7853 0.279 Uiso 1 1 calc R
C10 C 1.684(2) 0.1461(4) 0.7631(5) 0.178(8) Uani 1 1 d .
H10A H 1.6811 0.0874 0.7834 0.267 Uiso 1 1 calc R
H10B H 1.7606 0.1533 0.7240 0.267 Uiso 1 1 calc R
H10C H 1.5982 0.1592 0.7335 0.267 Uiso 1 1 calc R
C17 C 1.7360(9) 0.5526(3) 0.8124(4) 0.075(2) Uani 1 1 d .
H17A H 1.7854 0.5378 0.7595 0.090 Uiso 1 1 calc R
H17B H 1.6375 0.5568 0.7985 0.090 Uiso 1 1 calc R
C18 C 1.7860(9) 0.6375(4) 0.8442(5) 0.087(2) Uani 1 1 d .
H18A H 1.7706 0.6805 0.8003 0.131 Uiso 1 1 calc R
H18B H 1.8838 0.6339 0.8569 0.131 Uiso 1 1 calc R
H18C H 1.7360 0.6529 0.8959 0.131 Uiso 1 1 calc R
C21 C 1.8041(9) 0.5282(5) 0.5347(5) 0.095(3) Uani 1 1 d .
H21A H 1.8853 0.5311 0.4983 0.143 Uiso 1 1 calc R
H21B H 1.8314 0.5333 0.5945 0.143 Uiso 1 1 calc R
H21D H 1.7418 0.5745 0.5200 0.143 Uiso 1 1 calc R
C20 C 1.7338(8) 0.4458(4) 0.5212(4) 0.0651(18) Uani 1 1 d .
H20A H 1.7982 0.3994 0.5347 0.078 Uiso 1 1 calc R
H20B H 1.7088 0.4406 0.4603 0.078 Uiso 1 1 calc R
N1 N 1.5680(5) 0.3797(3) 0.7556(3) 0.0461(11) Uani 1 1 d .

loop_
_atom_site_aniso_label
_atom_site_aniso_U_11
_atom_site_aniso_U_22
_atom_site_aniso_U_33
_atom_site_aniso_U_23
_atom_site_aniso_U_13
_atom_site_aniso_U_12
Fe1 0.0565(5) 0.0398(4) 0.0384(4) 0.0020(3) -0.0065(4) 0.0005(4)
S1 0.0638(11) 0.0780(11) 0.0486(8) 0.0149(8) -0.0090(8) 0.0032(9)
S2 0.0799(12) 0.0456(7) 0.0496(8) -0.0029(6) -0.0138(9) -0.0053(8)
S3 0.0519(10) 0.0607(9) 0.0504(8) 0.0020(6) -0.0033(8) 0.0099(8)
C12 0.065(4) 0.052(3) 0.055(4) -0.002(3) -0.002(4) -0.005(3)
C2 0.106(7) 0.046(4) 0.040(3) 0.006(3) -0.002(4) 0.003(4)
C3 0.065(5) 0.060(4) 0.059(4) 0.021(3) -0.017(4) -0.008(4)
C1 0.086(5) 0.062(5) 0.087(6) 0.037(4) -0.028(5) -0.023(4)
C5 0.154(8) 0.038(3) 0.046(3) 0.004(3) 0.001(5) 0.006(5)
C4 0.080(6) 0.069(5) 0.089(6) 0.042(4) 0.029(4) 0.033(4)
C19 0.048(4) 0.051(3) 0.041(3) -0.011(2) -0.008(3) -0.004(3)
C11 0.046(4) 0.045(3) 0.051(3) 0.006(3) -0.002(3) -0.003(3)
C14 0.040(4) 0.082(5) 0.109(6) 0.001(4) 0.007(5) 0.004(4)
C13 0.060(5) 0.061(4) 0.078(4) -0.005(3) 0.018(4) 0.008(3)
C15 0.046(4) 0.091(5) 0.092(5) 0.004(5) -0.013(4) -0.009(4)
C16 0.054(4) 0.068(4) 0.057(3) -0.002(3) 0.002(3) -0.011(3)
C7 0.212(13) 0.113(7) 0.086(6) 0.023(6) 0.059(8) 0.030(8)
C6 0.118(8) 0.125(8) 0.285(17) 0.118(10) -0.103(10) -0.076(7)
C8 0.178(11) 0.096(6) 0.125(8) 0.060(6) -0.095(8) -0.047(7)
C9 0.148(9) 0.166(11) 0.245(15) 0.119(11) 0.083(11) 0.101(9)
C10 0.41(2) 0.054(4) 0.068(5) -0.007(4) -0.032(10) -0.038(8)
C17 0.104(6) 0.048(3) 0.073(4) 0.007(3) -0.025(4) -0.004(4)
C18 0.112(6) 0.048(3) 0.102(5) -0.004(3) 0.012(6) -0.009(4)
C21 0.093(6) 0.088(5) 0.105(6) -0.006(4) 0.021(5) -0.010(5)
C20 0.088(5) 0.060(3) 0.047(3) 0.004(3) 0.012(4) 0.006(4)
N1 0.051(3) 0.043(2) 0.044(3) 0.003(2) -0.004(2) -0.005(2)

loop_
_atom_type_symbol
_atom_type_description
_atom_type_scat_dispersion_real
_atom_type_scat_dispersion_imag
_atom_type_scat_source
C C 0.0033 0.0016 'International Tables Vol C Tables 4.2.6.8 and 6.1.1.4'
H H 0.0000 0.0000 'International Tables Vol C Tables 4.2.6.8 and 6.1.1.4'
N N 0.0061 0.0033 'International Tables Vol C Tables 4.2.6.8 and 6.1.1.4'
S S 0.1246 0.1234 'International Tables Vol C Tables 4.2.6.8 and 6.1.1.4'
Fe Fe 0.3463 0.8444 'International Tables Vol C Tables 4.2.6.8 and 6.1.1.4'

loop_
_geom_angle_atom_site_label_1
_geom_angle_atom_site_label_2
_geom_angle_atom_site_label_3
_geom_angle
N1 Fe1 C4 142.3(3)
N1 Fe1 C3 157.8(3)
C4 Fe1 C3 39.8(3)
N1 Fe1 C5 104.9(3)
C4 Fe1 C5 40.0(3)
C3 Fe1 C5 66.2(3)
N1 Fe1 C2 120.4(3)
C4 Fe1 C2 64.8(3)
C3 Fe1 C2 37.6(3)
C5 Fe1 C2 64.8(3)
N1 Fe1 C1 96.6(2)
C4 Fe1 C1 64.2(3)
C3 Fe1 C1 63.6(3)
C5 Fe1 C1 37.7(3)
C2 Fe1 C1 38.1(3)
N1 Fe1 S2 96.39(13)
C4 Fe1 S2 120.9(3)
C3 Fe1 S2 90.46(19)
C5 Fe1 S2 156.7(2)
C2 Fe1 S2 96.29(18)
C1 Fe1 S2 131.2(3)
N1 Fe1 S3 70.16(15)
C4 Fe1 S3 96.3(2)
C3 Fe1 S3 129.6(2)
C5 Fe1 S3 96.8(2)
C2 Fe1 S3 160.04(18)
C1 Fe1 S3 129.3(3)
S2 Fe1 S3 99.32(6)
C19 S1 C20 103.2(3)
C17 S2 Fe1 111.9(2)
C19 S3 Fe1 77.8(2)
C11 C12 C13 120.2(6)
C11 C12 H12A 119.9
C13 C12 H12A 119.9
C3 C2 C1 107.9(7)
C3 C2 C7 125.9(8)
C1 C2 C7 126.2(9)
C3 C2 Fe1 69.1(4)
C1 C2 Fe1 71.3(4)
C7 C2 Fe1 126.5(5)
C2 C3 C4 108.8(7)
C2 C3 C8 123.5(8)
C4 C3 C8 127.4(9)
C2 C3 Fe1 73.3(4)
C4 C3 Fe1 69.9(4)
C8 C3 Fe1 127.8(5)
C5 C1 C2 110.3(7)
C5 C1 C6 125.8(10)
C2 C1 C6 123.9(10)
C5 C1 Fe1 69.8(4)
C2 C1 Fe1 70.6(4)
C6 C1 Fe1 127.8(5)
C1 C5 C4 106.1(6)
C1 C5 C10 127.2(11)
C4 C5 C10 126.4(11)
C1 C5 Fe1 72.5(4)
C4 C5 Fe1 68.8(4)
C10 C5 Fe1 129.0(5)
C3 C4 C5 107.0(7)
C3 C4 C9 123.4(11)
C5 C4 C9 129.4(10)
C3 C4 Fe1 70.3(4)
C5 C4 Fe1 71.3(4)
C9 C4 Fe1 126.8(6)
N1 C19 S3 110.7(4)
N1 C19 S1 124.5(4)
S3 C19 S1 124.7(3)
C16 C11 C12 119.1(6)
C16 C11 N1 121.8(6)
C12 C11 N1 119.0(6)
C13 C14 C15 120.2(7)
C13 C14 H14A 119.9
C15 C14 H14A 119.9
C14 C13 C12 119.8(6)
C14 C13 H13A 120.1
C12 C13 H13A 120.1
C16 C15 C14 120.4(7)
C16 C15 H15A 119.8
C14 C15 H15A 119.8
C15 C16 C11 120.2(7)
C15 C16 H16A 119.9
C11 C16 H16A 119.9
C2 C7 H7A 109.5
C2 C7 H7B 109.5
H7A C7 H7B 109.5
C2 C7 H7C 109.5
H7A C7 H7C 109.5
H7B C7 H7C 109.5
C1 C6 H6A 109.5
C1 C6 H6B 109.5
H6A C6 H6B 109.5
C1 C6 H6C 109.5
H6A C6 H6C 109.5
H6B C6 H6C 109.5
C3 C8 H8A 109.5
C3 C8 H8B 109.5
H8A C8 H8B 109.5
C3 C8 H8C 109.5
H8A C8 H8C 109.5
H8B C8 H8C 109.5
C4 C9 H9A 109.5
C4 C9 H9B 109.5
H9A C9 H9B 109.5
C4 C9 H9C 109.5
H9A C9 H9C 109.5
H9B C9 H9C 109.5
C5 C10 H10A 109.5
C5 C10 H10B 109.5
H10A C10 H10B 109.5
C5 C10 H10C 109.5
H10A C10 H10C 109.5
H10B C10 H10C 109.5
C18 C17 S2 111.9(5)
C18 C17 H17A 109.2
S2 C17 H17A 109.2
C18 C17 H17B 109.2
S2 C17 H17B 109.2
H17A C17 H17B 107.9
C17 C18 H18A 109.5
C17 C18 H18B 109.5
H18A C18 H18B 109.5
C17 C18 H18C 109.5
H18A C18 H18C 109.5
H18B C18 H18C 109.5
C20 C21 H21A 109.5
C20 C21 H21B 109.5
H21A C21 H21B 109.5
C20 C21 H21D 109.5
H21A C21 H21D 109.5
H21B C21 H21D 109.5
C21 C20 S1 113.7(5)
C21 C20 H20A 108.8
S1 C20 H20A 108.8
C21 C20 H20B 108.8
S1 C20 H20B 108.8
H20A C20 H20B 107.7
C19 N1 C11 127.2(5)
C19 N1 Fe1 101.0(4)
C11 N1 Fe1 131.6(4)

loop_
_geom_bond_atom_site_label_1
_geom_bond_atom_site_label_2
_geom_bond_distance
Fe1 N1 1.989(5)
Fe1 C4 2.074(6)
Fe1 C3 2.079(6)
Fe1 C5 2.108(6)
Fe1 C2 2.131(6)
Fe1 C1 2.141(7)
Fe1 S2 2.1920(15)
Fe1 S3 2.3266(19)
S1 C19 1.760(5)
S1 C20 1.821(7)
S2 C17 1.806(6)
S3 C19 1.711(6)
C12 C11 1.375(9)
C12 C13 1.396(10)
C12 H12A 0.9300
C2 C3 1.358(9)
C2 C1 1.394(10)
C2 C7 1.534(11)
C3 C4 1.415(10)
C3 C8 1.506(10)
C1 C5 1.375(11)
C1 C6 1.523(11)
C5 C4 1.430(11)
C5 C10 1.469(10)
C4 C9 1.487(12)
C19 N1 1.309(7)
C11 C16 1.374(8)
C11 N1 1.417(8)
C14 C13 1.344(10)
C14 C15 1.374(11)
C14 H14A 0.9300
C13 H13A 0.9300
C15 C16 1.369(10)
C15 H15A 0.9300
C16 H16A 0.9300
C7 H7A 0.9600
C7 H7B 0.9600
C7 H7C 0.9600
C6 H6A 0.9600
C6 H6B 0.9600
C6 H6C 0.9600
C8 H8A 0.9600
C8 H8B 0.9600
C8 H8C 0.9600
C9 H9A 0.9600
C9 H9B 0.9600
C9 H9C 0.9600
C10 H10A 0.9600
C10 H10B 0.9600
C10 H10C 0.9600
C17 C18 1.482(8)
C17 H17A 0.9700
C17 H17B 0.9700
C18 H18A 0.9600
C18 H18B 0.9600
C18 H18C 0.9600
C21 C20 1.458(9)
C21 H21A 0.9600
C21 H21B 0.9600
C21 H21D 0.9600
C20 H20A 0.9700
C20 H20B 0.9700
